data_4507564
loop_
_publ_author_name
'Fulfer, Bradford W.'
'McAlpin, Jacob D.'
'Haldolaarachchige, Neel'
'Young, David P.'
'Chan, Julia Y.'

_publ_section_title
;
 Synthesis, Structure, and Magnetic and Electrical Properties of
 Yb(Mn,M)xAl12--x(M = Fe, Ru;x&#x2264; 2.5) Phases
;
_journal_issue 4
_journal_name_full 'Crystal Growth &amp; Design'
_journal_page_first 1543
_journal_paper_doi 10.1021/cg301783q
_journal_volume 13
_journal_year 2013
_chemical_formula_sum 'Al9.85 Mn1.95 Ru0.21 Yb'
_chemical_formula_weight 566.63
_chemical_name_systematic
;
 ?
;
_space_group_IT_number 129
_symmetry_cell_setting tetragonal
_symmetry_space_group_name_Hall '-P 4a 2a'
_symmetry_space_group_name_H-M 'P 4/n m m :2'
_atom_sites_solution_primary direct
_atom_sites_solution_secondary difmap
_audit_creation_method SHELXL-97
_cell_angle_alpha 90.00
_cell_angle_beta 90.00
_cell_angle_gamma 90.00
_cell_formula_units_Z 4
_cell_length_a 12.761(2)
_cell_length_b 12.761(2)
_cell_length_c 5.1194(15)
_cell_measurement_reflns_used 975
_cell_measurement_temperature 298(2)
_cell_measurement_theta_max 30.034
_cell_measurement_theta_min 2.546
_cell_volume 833.7(3)
_computing_cell_refinement 'HKL Scalepack (Otwinowski & Minor 1997)'
_computing_data_collection KappaCCD
_computing_data_reduction 'Denzo and Scalepak (Otwinowski & Minor, 1997)'
_computing_structure_refinement 'SHELXL-97 (Sheldrick, 2008)'
_diffrn_ambient_temperature 298(2)
_diffrn_measured_fraction_theta_full 0.999
_diffrn_measured_fraction_theta_max 0.999
_diffrn_measurement_device_type KappaCCD
_diffrn_measurement_method CCD
_diffrn_radiation_monochromator graphite
_diffrn_radiation_source 'fine-focus sealed tube'
_diffrn_radiation_type MoK\a
_diffrn_radiation_wavelength 0.71073
_diffrn_reflns_av_R_equivalents 0.0497
_diffrn_reflns_av_sigmaI/netI 0.0526
_diffrn_reflns_limit_h_max 17
_diffrn_reflns_limit_h_min -17
_diffrn_reflns_limit_k_max 12
_diffrn_reflns_limit_k_min -12
_diffrn_reflns_limit_l_max 5
_diffrn_reflns_limit_l_min -7
_diffrn_reflns_number 1814
_diffrn_reflns_theta_full 30.03
_diffrn_reflns_theta_max 30.03
_diffrn_reflns_theta_min 3.19
_exptl_absorpt_coefficient_mu 15.350
_exptl_absorpt_correction_T_max 0.5788
_exptl_absorpt_correction_T_min 0.1493
_exptl_absorpt_correction_type multi-scan
_exptl_absorpt_process_details 'HKL Scalepack (Otwinowski & Minor 1997)'
_exptl_crystal_density_diffrn 4.515
_exptl_crystal_density_method 'not measured'
_exptl_crystal_F_000 1023
_exptl_crystal_size_max 0.20
_exptl_crystal_size_mid 0.17
_exptl_crystal_size_min 0.04
_refine_diff_density_max 1.579
_refine_diff_density_min -1.325
_refine_diff_density_rms 0.247
_refine_ls_extinction_coef 0.0041(3)
_refine_ls_extinction_expression Fc^*^=kFc[1+0.001xFc^2^\l^3^/sin(2\q)]^-1/4^
_refine_ls_extinction_method SHELXL
_refine_ls_goodness_of_fit_ref 1.019
_refine_ls_matrix_type full
_refine_ls_number_parameters 43
_refine_ls_number_reflns 700
_refine_ls_number_restraints 0
_refine_ls_restrained_S_all 1.019
_refine_ls_R_factor_all 0.0621
_refine_ls_R_factor_gt 0.0283
_refine_ls_shift/su_max 0.000
_refine_ls_shift/su_mean 0.000
_refine_ls_structure_factor_coef Fsqd
_refine_ls_weighting_details 'calc w=1/[\s^2^(Fo^2^)+(0.0144P)^2^+0.0000P] where P=(Fo^2^+2Fc^2^)/3'
_refine_ls_weighting_scheme calc
_refine_ls_wR_factor_gt 0.0531
_refine_ls_wR_factor_ref 0.0621
_reflns_number_gt 444
_reflns_number_total 700
_reflns_threshold_expression >2\s(I)
_cod_data_source_file cg301783q_si_005.cif
_cod_data_source_block bwf038
_cod_depositor_comments
;
The following automatic conversions were performed:

'_symmetry_cell_setting' value 'Tetragonal' changed to 'tetragonal'
according to /home/saulius/struct/CIF-dictionaries/cif_core.dic
dictionary named 'cif_core.dic' version 2.4.2 from 2011-04-26.

Automatic conversion script
Id: cif_fix_values 1891 2012-01-12 08:04:46Z andrius 
;
_cod_original_cell_volume 833.6(3)
_cod_original_sg_symbol_H-M 'P 4/n m m'
_cod_database_code 4507564

loop_
_symmetry_equiv_pos_as_xyz
'x, y, z'
'-x+1/2, -y+1/2, z'
'x+1/2, -y, -z'
'-x, y+1/2, -z'
'-y, -x, -z'
'y+1/2, x+1/2, -z'
'y, -x+1/2, z'
'-y+1/2, x, z'
'-x, -y, -z'
'x-1/2, y-1/2, -z'
'-x-1/2, y, z'
'x, -y-1/2, z'
'y, x, z'
'-y-1/2, -x-1/2, z'
'-y, x-1/2, -z'
'y-1/2, -x, -z'

loop_
_atom_site_label
_atom_site_type_symbol
_atom_site_fract_x
_atom_site_fract_y
_atom_site_fract_z
_atom_site_U_iso_or_equiv
_atom_site_adp_type
_atom_site_occupancy
_atom_site_symmetry_multiplicity
_atom_site_calc_flag
_atom_site_refinement_flags
Yb2 Yb 1.2500 0.7500 0.0000 0.0084(3) Uani 1 8 d S
Yb1 Yb 0.2500 0.2500 0.52340(12) 0.0077(3) Uani 1 8 d S
Mn1 Mn 0.2500 0.50696(12) 0.2519(2) 0.0068(3) Uani 0.896(5) 2 d SP
Ru1 Ru 0.2500 0.50696(12) 0.2519(2) 0.0068(3) Uani 0.104(5) 2 d SP
Al1 Al 0.0757(2) 0.0757(2) 0.4841(3) 0.0085(7) Uani 1 2 d S
Al5 Al 0.4241(2) 0.5759(2) 0.0000 0.0099(8) Uani 1 2 d S
Al2 Al 0.1430(2) 0.1430(2) 0.0314(4) 0.0098(7) Uani 1 2 d S
Al4 Al 0.3617(2) 0.6383(2) 0.5000 0.0076(7) Uani 1 2 d S
Al3 Al 0.2500 0.0096(2) 0.7491(4) 0.0055(6) Uani 0.923(8) 2 d SP
Mn3 Mn 0.2500 0.0096(2) 0.7491(4) 0.0055(6) Uani 0.077(8) 2 d SP

loop_
_atom_site_aniso_label
_atom_site_aniso_U_11
_atom_site_aniso_U_22
_atom_site_aniso_U_33
_atom_site_aniso_U_23
_atom_site_aniso_U_13
_atom_site_aniso_U_12
Yb2 0.0082(4) 0.0082(4) 0.0088(4) 0.000 0.000 0.000
Yb1 0.0077(3) 0.0077(3) 0.0076(3) 0.000 0.000 0.000
Mn1 0.0051(5) 0.0080(6) 0.0073(5) 0.0000(3) 0.000 0.000
Ru1 0.0051(5) 0.0080(6) 0.0073(5) 0.0000(3) 0.000 0.000
Al1 0.0059(11) 0.0059(11) 0.0139(12) 0.0021(5) 0.0021(5) -0.0030(14)
Al5 0.0100(12) 0.0100(12) 0.0097(12) 0.0009(5) 0.0009(5) -0.0031(15)
Al2 0.0106(12) 0.0106(12) 0.0082(10) 0.0000(6) 0.0000(6) 0.0038(12)
Al4 0.0055(11) 0.0055(11) 0.0117(12) -0.0011(5) -0.0011(5) -0.0017(13)
Al3 0.0056(11) 0.0060(13) 0.0048(9) -0.0011(7) 0.000 0.000
Mn3 0.0056(11) 0.0060(13) 0.0048(9) -0.0011(7) 0.000 0.000

loop_
_atom_type_symbol
_atom_type_description
_atom_type_scat_dispersion_real
_atom_type_scat_dispersion_imag
_atom_type_scat_source
Yb Yb -0.3850 5.5486 'International Tables Vol C Tables 4.2.6.8 and 6.1.1.4'
Mn Mn 0.3368 0.7283 'International Tables Vol C Tables 4.2.6.8 and 6.1.1.4'
Ru Ru -1.2594 0.8363 'International Tables Vol C Tables 4.2.6.8 and 6.1.1.4'
Al Al 0.0645 0.0514 'International Tables Vol C Tables 4.2.6.8 and 6.1.1.4'

loop_
_geom_angle_atom_site_label_1
_geom_angle_atom_site_label_2
_geom_angle_atom_site_label_3
_geom_angle
_geom_angle_site_symmetry_1
_geom_angle_site_symmetry_3
Al5 Yb2 Al5 180.0 12_675 11_755
Al5 Yb2 Al5 90.0 12_675 1_655
Al5 Yb2 Al5 90.0 11_755 1_655
Al5 Yb2 Al5 90.0 12_675 2_665
Al5 Yb2 Al5 90.0 11_755 2_665
Al5 Yb2 Al5 180.0 1_655 2_665
Al5 Yb2 Al4 51.78(5) 12_675 12_675
Al5 Yb2 Al4 128.22(5) 11_755 12_675
Al5 Yb2 Al4 90.0 1_655 12_675
Al5 Yb2 Al4 90.0 2_665 12_675
Al5 Yb2 Al4 128.22(5) 12_675 11_754
Al5 Yb2 Al4 51.78(5) 11_755 11_754
Al5 Yb2 Al4 90.0 1_655 11_754
Al5 Yb2 Al4 90.0 2_665 11_754
Al4 Yb2 Al4 180.0 12_675 11_754
Al5 Yb2 Al4 90.0 12_675 1_655
Al5 Yb2 Al4 90.0 11_755 1_655
Al5 Yb2 Al4 51.78(5) 1_655 1_655
Al5 Yb2 Al4 128.22(5) 2_665 1_655
Al4 Yb2 Al4 51.89(6) 12_675 1_655
Al4 Yb2 Al4 128.11(6) 11_754 1_655
Al5 Yb2 Al4 90.0 12_675 1_654
Al5 Yb2 Al4 90.0 11_755 1_654
Al5 Yb2 Al4 51.78(5) 1_655 1_654
Al5 Yb2 Al4 128.22(5) 2_665 1_654
Al4 Yb2 Al4 128.11(6) 12_675 1_654
Al4 Yb2 Al4 51.89(6) 11_754 1_654
Al4 Yb2 Al4 103.55(10) 1_655 1_654
Al5 Yb2 Al4 51.78(5) 12_675 12_674
Al5 Yb2 Al4 128.22(5) 11_755 12_674
Al5 Yb2 Al4 90.0 1_655 12_674
Al5 Yb2 Al4 90.0 2_665 12_674
Al4 Yb2 Al4 103.55(10) 12_675 12_674
Al4 Yb2 Al4 76.45(10) 11_754 12_674
Al4 Yb2 Al4 128.11(6) 1_655 12_674
Al4 Yb2 Al4 51.89(6) 1_654 12_674
Al5 Yb2 Al4 90.0 12_675 2_665
Al5 Yb2 Al4 90.0 11_755 2_665
Al5 Yb2 Al4 128.22(5) 1_655 2_665
Al5 Yb2 Al4 51.78(5) 2_665 2_665
Al4 Yb2 Al4 51.89(6) 12_675 2_665
Al4 Yb2 Al4 128.11(6) 11_754 2_665
Al4 Yb2 Al4 76.45(10) 1_655 2_665
Al4 Yb2 Al4 180.0 1_654 2_665
Al4 Yb2 Al4 128.11(6) 12_674 2_665
Al5 Yb2 Al4 90.0 12_675 2_664
Al5 Yb2 Al4 90.0 11_755 2_664
Al5 Yb2 Al4 128.22(5) 1_655 2_664
Al5 Yb2 Al4 51.78(5) 2_665 2_664
Al4 Yb2 Al4 128.11(6) 12_675 2_664
Al4 Yb2 Al4 51.89(6) 11_754 2_664
Al4 Yb2 Al4 180.0 1_655 2_664
Al4 Yb2 Al4 76.45(10) 1_654 2_664
Al4 Yb2 Al4 51.89(6) 12_674 2_664
Al4 Yb2 Al4 103.55(10) 2_665 2_664
Al5 Yb2 Al4 128.22(5) 12_675 11_755
Al5 Yb2 Al4 51.78(5) 11_755 11_755
Al5 Yb2 Al4 90.0 1_655 11_755
Al5 Yb2 Al4 90.0 2_665 11_755
Al4 Yb2 Al4 76.45(10) 12_675 11_755
Al4 Yb2 Al4 103.55(10) 11_754 11_755
Al4 Yb2 Al4 51.89(6) 1_655 11_755
Al4 Yb2 Al4 128.11(6) 1_654 11_755
Al4 Yb2 Al4 180.0 12_674 11_755
Al4 Yb2 Al4 51.89(6) 2_665 11_755
Al4 Yb2 Al4 128.11(6) 2_664 11_755
Al1 Yb1 Al1 172.68(6) 2 .
Al1 Yb1 Al1 89.766(4) 2 12_565
Al1 Yb1 Al1 89.766(4) . 12_565
Al1 Yb1 Al1 89.766(4) 2 11_655
Al1 Yb1 Al1 89.766(4) . 11_655
Al1 Yb1 Al1 172.68(6) 12_565 11_655
Al1 Yb1 Al2 123.80(7) 2 .
Al1 Yb1 Al2 48.87(6) . .
Al1 Yb1 Al2 87.09(3) 12_565 .
Al1 Yb1 Al2 87.09(3) 11_655 .
Al1 Yb1 Al2 87.09(3) 2 12_565
Al1 Yb1 Al2 87.09(3) . 12_565
Al1 Yb1 Al2 48.87(6) 12_565 12_565
Al1 Yb1 Al2 123.80(7) 11_655 12_565
Al2 Yb1 Al2 50.95(7) . 12_565
Al1 Yb1 Al2 87.09(3) 2 11_655
Al1 Yb1 Al2 87.09(3) . 11_655
Al1 Yb1 Al2 123.80(7) 12_565 11_655
Al1 Yb1 Al2 48.87(6) 11_655 11_655
Al2 Yb1 Al2 50.95(7) . 11_655
Al2 Yb1 Al2 74.93(11) 12_565 11_655
Al1 Yb1 Al2 48.87(6) 2 2
Al1 Yb1 Al2 123.80(7) . 2
Al1 Yb1 Al2 87.09(3) 12_565 2
Al1 Yb1 Al2 87.09(3) 11_655 2
Al2 Yb1 Al2 74.93(11) . 2
Al2 Yb1 Al2 50.95(7) 12_565 2
Al2 Yb1 Al2 50.95(7) 11_655 2
Al1 Yb1 Al2 57.08(7) 2 2_556
Al1 Yb1 Al2 130.25(7) . 2_556
Al1 Yb1 Al2 92.94(3) 12_565 2_556
Al1 Yb1 Al2 92.94(3) 11_655 2_556
Al2 Yb1 Al2 179.12(5) . 2_556
Al2 Yb1 Al2 129.59(6) 12_565 2_556
Al2 Yb1 Al2 129.59(6) 11_655 2_556
Al2 Yb1 Al2 105.95(10) 2 2_556
Al1 Yb1 Al2 92.94(3) 2 12_566
Al1 Yb1 Al2 92.94(3) . 12_566
Al1 Yb1 Al2 57.08(7) 12_565 12_566
Al1 Yb1 Al2 130.25(7) 11_655 12_566
Al2 Yb1 Al2 129.59(6) . 12_566
Al2 Yb1 Al2 105.95(10) 12_565 12_566
Al2 Yb1 Al2 179.12(5) 11_655 12_566
Al2 Yb1 Al2 129.59(6) 2 12_566
Al2 Yb1 Al2 49.85(7) 2_556 12_566
Al1 Yb1 Al2 92.94(3) 2 11_656
Al1 Yb1 Al2 92.94(3) . 11_656
Al1 Yb1 Al2 130.25(7) 12_565 11_656
Al1 Yb1 Al2 57.08(7) 11_655 11_656
Al2 Yb1 Al2 129.59(6) . 11_656
Al2 Yb1 Al2 179.12(5) 12_565 11_656
Al2 Yb1 Al2 105.95(10) 11_655 11_656
Al2 Yb1 Al2 129.59(6) 2 11_656
Al2 Yb1 Al2 49.85(7) 2_556 11_656
Al2 Yb1 Al2 73.17(12) 12_566 11_656
Al1 Yb1 Al2 130.25(7) 2 1_556
Al1 Yb1 Al2 57.08(7) . 1_556
Al1 Yb1 Al2 92.94(3) 12_565 1_556
Al1 Yb1 Al2 92.94(3) 11_655 1_556
Al2 Yb1 Al2 105.95(10) . 1_556
Al2 Yb1 Al2 129.59(6) 12_565 1_556
Al2 Yb1 Al2 129.59(6) 11_655 1_556
Al2 Yb1 Al2 179.12(5) 2 1_556
Al2 Yb1 Al2 73.17(12) 2_556 1_556
Al2 Yb1 Al2 49.85(7) 12_566 1_556
Al2 Yb1 Al2 49.85(7) 11_656 1_556
Al4 Mn1 Al4 68.27(14) . 11_655
Al4 Mn1 Mn3 63.65(5) . 2
Al4 Mn1 Mn3 63.65(5) 11_655 2
Al4 Mn1 Al3 63.65(5) . 2
Al4 Mn1 Al3 63.65(5) 11_655 2
Mn3 Mn1 Al3 0.00(13) 2 2
Al4 Mn1 Mn3 123.52(5) . 2_554
Al4 Mn1 Mn3 123.52(5) 11_655 2_554
Mn3 Mn1 Mn3 170.58(10) 2 2_554
Al3 Mn1 Mn3 170.58(10) 2 2_554
Al4 Mn1 Al3 123.52(5) . 2_554
Al4 Mn1 Al3 123.52(5) 11_655 2_554
Mn3 Mn1 Al3 170.58(10) 2 2_554
Al3 Mn1 Al3 170.58(10) 2 2_554
Mn3 Mn1 Al3 0.000(7) 2_554 2_554
Al4 Mn1 Al2 173.86(11) . 12_565
Al4 Mn1 Al2 114.01(7) 11_655 12_565
Mn3 Mn1 Al2 111.76(7) 2 12_565
Al3 Mn1 Al2 111.76(7) 2 12_565
Mn3 Mn1 Al2 60.57(6) 2_554 12_565
Al3 Mn1 Al2 60.57(6) 2_554 12_565
Al4 Mn1 Al2 114.01(7) . 2
Al4 Mn1 Al2 173.86(11) 11_655 2
Mn3 Mn1 Al2 111.76(7) 2 2
Al3 Mn1 Al2 111.76(7) 2 2
Mn3 Mn1 Al2 60.57(6) 2_554 2
Al3 Mn1 Al2 60.57(6) 2_554 2
Al2 Mn1 Al2 63.12(14) 12_565 2
Al4 Mn1 Al5 118.87(12) . 11_655
Al4 Mn1 Al5 64.19(5) 11_655 11_655
Mn3 Mn1 Al5 120.00(4) 2 11_655
Al3 Mn1 Al5 120.00(4) 2 11_655
Mn3 Mn1 Al5 63.46(3) 2_554 11_655
Al3 Mn1 Al5 63.46(3) 2_554 11_655
Al2 Mn1 Al5 66.67(10) 12_565 11_655
Al2 Mn1 Al5 117.42(7) 2 11_655
Al4 Mn1 Al5 64.19(5) . .
Al4 Mn1 Al5 118.87(12) 11_655 .
Mn3 Mn1 Al5 120.00(4) 2 .
Al3 Mn1 Al5 120.00(4) 2 .
Mn3 Mn1 Al5 63.46(3) 2_554 .
Al3 Mn1 Al5 63.46(3) 2_554 .
Al2 Mn1 Al5 117.42(7) 12_565 .
Al2 Mn1 Al5 66.67(10) 2 .
Al5 Mn1 Al5 109.82(14) 11_655 .
Al4 Mn1 Al1 65.20(10) . 2
Al4 Mn1 Al1 119.58(6) 11_655 2
Mn3 Mn1 Al1 62.28(5) 2 2
Al3 Mn1 Al1 62.28(5) 2 2
Mn3 Mn1 Al1 113.69(5) 2_554 2
Al3 Mn1 Al1 113.69(5) 2_554 2
Al2 Mn1 Al1 109.32(11) 12_565 2
Al2 Mn1 Al1 58.61(7) 2 2
Al5 Mn1 Al1 175.76(11) 11_655 2
Al5 Mn1 Al1 70.47(6) . 2
Al4 Mn1 Al1 119.58(6) . 12_565
Al4 Mn1 Al1 65.20(10) 11_655 12_565
Mn3 Mn1 Al1 62.28(5) 2 12_565
Al3 Mn1 Al1 62.28(5) 2 12_565
Mn3 Mn1 Al1 113.69(5) 2_554 12_565
Al3 Mn1 Al1 113.69(5) 2_554 12_565
Al2 Mn1 Al1 58.61(7) 12_565 12_565
Al2 Mn1 Al1 109.32(11) 2 12_565
Al5 Mn1 Al1 70.47(6) 11_655 12_565
Al5 Mn1 Al1 175.76(11) . 12_565
Al1 Mn1 Al1 108.91(14) 2 12_565
Al2 Al1 Ru1 58.29(5) . 14_665
Al2 Al1 Mn1 58.29(5) . 14_665
Ru1 Al1 Mn1 0.00(7) 14_665 14_665
Al2 Al1 Ru1 58.29(5) . 2
Ru1 Al1 Ru1 116.03(10) 14_665 2
Mn1 Al1 Ru1 116.03(10) 14_665 2
Al2 Al1 Mn1 58.29(5) . 2
Ru1 Al1 Mn1 116.03(10) 14_665 2
Mn1 Al1 Mn1 116.03(10) 14_665 2
Ru1 Al1 Mn1 0.00(7) 2 2
Al2 Al1 Al1 121.09(14) . 9_556
Ru1 Al1 Al1 109.14(9) 14_665 9_556
Mn1 Al1 Al1 109.14(9) 14_665 9_556
Ru1 Al1 Al1 109.14(9) 2 9_556
Mn1 Al1 Al1 109.14(9) 2 9_556
Al2 Al1 Mn3 105.86(10) . 13
Ru1 Al1 Mn3 55.65(6) 14_665 13
Mn1 Al1 Mn3 55.65(6) 14_665 13
Ru1 Al1 Mn3 141.22(17) 2 13
Mn1 Al1 Mn3 141.22(17) 2 13
Al1 Al1 Mn3 109.04(10) 9_556 13
Al2 Al1 Al3 105.86(10) . 13
Ru1 Al1 Al3 55.65(6) 14_665 13
Mn1 Al1 Al3 55.65(6) 14_665 13
Ru1 Al1 Al3 141.22(17) 2 13
Mn1 Al1 Al3 141.22(17) 2 13
Al1 Al1 Al3 109.04(10) 9_556 13
Mn3 Al1 Al3 0.00(13) 13 13
Al2 Al1 Al3 105.86(10) . .
Ru1 Al1 Al3 141.22(17) 14_665 .
Mn1 Al1 Al3 141.22(17) 14_665 .
Ru1 Al1 Al3 55.65(6) 2 .
Mn1 Al1 Al3 55.65(6) 2 .
Al1 Al1 Al3 109.04(10) 9_556 .
Mn3 Al1 Al3 104.78(14) 13 .
Al3 Al1 Al3 104.78(14) 13 .
Al2 Al1 Al4 104.37(6) . 2
Ru1 Al1 Al4 154.33(9) 14_665 2
Mn1 Al1 Al4 154.33(9) 14_665 2
Ru1 Al1 Al4 54.12(5) 2 2
Mn1 Al1 Al4 54.12(5) 2 2
Al1 Al1 Al4 61.26(8) 9_556 2
Mn3 Al1 Al4 148.37(8) 13 2
Al3 Al1 Al4 148.37(8) 13 2
Al3 Al1 Al4 57.47(7) . 2
Al2 Al1 Al4 104.37(6) . 10_556
Ru1 Al1 Al4 54.12(5) 14_665 10_556
Mn1 Al1 Al4 54.12(5) 14_665 10_556
Ru1 Al1 Al4 154.33(9) 2 10_556
Mn1 Al1 Al4 154.33(9) 2 10_556
Al1 Al1 Al4 61.26(8) 9_556 10_556
Mn3 Al1 Al4 57.47(7) 13 10_556
Al3 Al1 Al4 57.47(7) 13 10_556
Al3 Al1 Al4 148.37(8) . 10_556
Al4 Al1 Al4 122.52(15) 2 10_556
Ru1 Al5 Mn1 0.00(4) 5_665 5_665
Ru1 Al5 Mn1 139.09(17) 5_665 .
Mn1 Al5 Mn1 139.09(17) 5_665 .
Ru1 Al5 Al5 110.46(9) 5_665 9_665
Mn1 Al5 Al5 110.46(9) 5_665 9_665
Mn1 Al5 Al5 110.46(9) . 9_665
Ru1 Al5 Mn3 55.95(6) 5_665 6_556
Mn1 Al5 Mn3 55.95(6) 5_665 6_556
Mn1 Al5 Mn3 111.06(11) . 6_556
Al5 Al5 Mn3 106.67(10) 9_665 6_556
Ru1 Al5 Al3 55.95(6) 5_665 6_556
Mn1 Al5 Al3 55.95(6) 5_665 6_556
Mn1 Al5 Al3 111.06(11) . 6_556
Al5 Al5 Al3 106.67(10) 9_665 6_556
Mn3 Al5 Al3 0.00(7) 6_556 6_556
Ru1 Al5 Mn3 111.06(11) 5_665 2_554
Mn1 Al5 Mn3 111.06(11) 5_665 2_554
Mn1 Al5 Mn3 55.95(6) . 2_554
Al5 Al5 Mn3 106.67(10) 9_665 2_554
Mn3 Al5 Mn3 146.66(19) 6_556 2_554
Al3 Al5 Mn3 146.66(19) 6_556 2_554
Ru1 Al5 Al3 111.06(11) 5_665 2_554
Mn1 Al5 Al3 111.06(11) 5_665 2_554
Mn1 Al5 Al3 55.95(6) . 2_554
Al5 Al5 Al3 106.67(10) 9_665 2_554
Mn3 Al5 Al3 146.66(19) 6_556 2_554
Al3 Al5 Al3 146.66(19) 6_556 2_554
Mn3 Al5 Al3 0.0 2_554 2_554
Ru1 Al5 Al4 107.10(9) 5_665 .
Mn1 Al5 Al4 107.10(9) 5_665 .
Mn1 Al5 Al4 54.87(4) . .
Al5 Al5 Al4 113.74(10) 9_665 .
Mn3 Al5 Al4 57.51(6) 6_556 .
Al3 Al5 Al4 57.51(6) 6_556 .
Mn3 Al5 Al4 107.83(9) 2_554 .
Al3 Al5 Al4 107.83(9) 2_554 .
Ru1 Al5 Al4 54.87(4) 5_665 1_554
Mn1 Al5 Al4 54.87(4) 5_665 1_554
Mn1 Al5 Al4 107.10(9) . 1_554
Al5 Al5 Al4 113.75(10) 9_665 1_554
Mn3 Al5 Al4 107.83(9) 6_556 1_554
Al3 Al5 Al4 107.83(9) 6_556 1_554
Mn3 Al5 Al4 57.51(6) 2_554 1_554
Al3 Al5 Al4 57.51(6) 2_554 1_554
Al4 Al5 Al4 132.51(19) . 1_554
Ru1 Al5 Al2 54.91(5) 5_665 10_665
Mn1 Al5 Al2 54.91(5) 5_665 10_665
Mn1 Al5 Al2 154.43(6) . 10_665
Al5 Al5 Al2 62.09(8) 9_665 10_665
Mn3 Al5 Al2 54.46(7) 6_556 10_665
Al3 Al5 Al2 54.46(7) 6_556 10_665
Mn3 Al5 Al2 148.19(8) 2_554 10_665
Al3 Al5 Al2 148.19(8) 2_554 10_665
Al4 Al5 Al2 103.81(5) . 10_665
Al4 Al5 Al2 97.94(5) 1_554 10_665
Ru1 Al2 Mn1 0.00(5) 14_665 14_665
Ru1 Al2 Ru1 125.52(9) 14_665 2
Mn1 Al2 Ru1 125.52(9) 14_665 2
Ru1 Al2 Mn1 125.52(9) 14_665 2
Mn1 Al2 Mn1 125.52(9) 14_665 2
Ru1 Al2 Mn1 0.00(6) 2 2
Ru1 Al2 Al1 63.10(5) 14_665 .
Mn1 Al2 Al1 63.10(5) 14_665 .
Ru1 Al2 Al1 63.10(5) 2 .
Mn1 Al2 Al1 63.10(5) 2 .
Ru1 Al2 Mn3 59.24(6) 14_665 13_554
Mn1 Al2 Mn3 59.24(6) 14_665 13_554
Ru1 Al2 Mn3 164.20(14) 2 13_554
Mn1 Al2 Mn3 164.20(14) 2 13_554
Al1 Al2 Mn3 116.52(9) . 13_554
Ru1 Al2 Al3 59.24(6) 14_665 13_554
Mn1 Al2 Al3 59.24(6) 14_665 13_554
Ru1 Al2 Al3 164.20(14) 2 13_554
Mn1 Al2 Al3 164.20(14) 2 13_554
Al1 Al2 Al3 116.52(9) . 13_554
Mn3 Al2 Al3 0.00(9) 13_554 13_554
Ru1 Al2 Mn3 164.20(14) 14_665 1_554
Mn1 Al2 Mn3 164.20(14) 14_665 1_554
Ru1 Al2 Mn3 59.24(6) 2 1_554
Mn1 Al2 Mn3 59.24(6) 2 1_554
Al1 Al2 Mn3 116.52(9) . 1_554
Mn3 Al2 Mn3 111.94(12) 13_554 1_554
Al3 Al2 Mn3 111.94(12) 13_554 1_554
Ru1 Al2 Al3 164.20(14) 14_665 1_554
Mn1 Al2 Al3 164.20(14) 14_665 1_554
Ru1 Al2 Al3 59.24(6) 2 1_554
Mn1 Al2 Al3 59.24(6) 2 1_554
Al1 Al2 Al3 116.52(9) . 1_554
Mn3 Al2 Al3 111.94(12) 13_554 1_554
Al3 Al2 Al3 111.94(12) 13_554 1_554
Mn3 Al2 Al3 0.00(12) 1_554 1_554
Ru1 Al2 Al2 58.44(7) 14_665 12_565
Mn1 Al2 Al2 58.44(7) 14_665 12_565
Ru1 Al2 Al2 137.22(7) 2 12_565
Mn1 Al2 Al2 137.22(7) 2 12_565
Al1 Al2 Al2 109.17(7) . 12_565
Mn3 Al2 Al2 58.57(7) 13_554 12_565
Al3 Al2 Al2 58.57(7) 13_554 12_565
Mn3 Al2 Al2 130.59(8) 1_554 12_565
Al3 Al2 Al2 130.59(8) 1_554 12_565
Ru1 Al2 Al2 137.22(7) 14_665 11_655
Mn1 Al2 Al2 137.22(7) 14_665 11_655
Ru1 Al2 Al2 58.44(7) 2 11_655
Mn1 Al2 Al2 58.44(7) 2 11_655
Al1 Al2 Al2 109.17(7) . 11_655
Mn3 Al2 Al2 130.59(8) 13_554 11_655
Al3 Al2 Al2 130.59(8) 13_554 11_655
Mn3 Al2 Al2 58.57(7) 1_554 11_655
Al3 Al2 Al2 58.57(7) 1_554 11_655
Al2 Al2 Al2 90.0 12_565 11_655
Ru1 Al2 Al5 107.97(13) 14_665 2
Mn1 Al2 Al5 107.97(13) 14_665 2
Ru1 Al2 Al5 58.42(7) 2 2
Mn1 Al2 Al5 58.42(7) 2 2
Al1 Al2 Al5 68.84(9) . 2
Mn3 Al2 Al5 106.08(12) 13_554 2
Al3 Al2 Al5 106.08(12) 13_554 2
Mn3 Al2 Al5 60.08(8) 1_554 2
Al3 Al2 Al5 60.08(8) 1_554 2
Al2 Al2 Al5 162.67(8) 12_565 2
Al2 Al2 Al5 107.02(8) 11_655 2
Ru1 Al4 Mn1 0.00(4) 5_666 5_666
Ru1 Al4 Mn1 172.01(16) 5_666 .
Mn1 Al4 Mn1 172.01(16) 5_666 .
Ru1 Al4 Mn3 58.42(6) 5_666 6_556
Mn1 Al4 Mn3 58.42(6) 5_666 6_556
Mn1 Al4 Mn3 120.45(6) . 6_556
Ru1 Al4 Al3 58.42(6) 5_666 6_556
Mn1 Al4 Al3 58.42(6) 5_666 6_556
Mn1 Al4 Al3 120.45(6) . 6_556
Mn3 Al4 Al3 0.00(8) 6_556 6_556
Ru1 Al4 Mn3 120.45(6) 5_666 2
Mn1 Al4 Mn3 120.45(6) 5_666 2
Mn1 Al4 Mn3 58.42(6) . 2
Mn3 Al4 Mn3 166.05(16) 6_556 2
Al3 Al4 Mn3 166.05(16) 6_556 2
Ru1 Al4 Al3 120.45(6) 5_666 2
Mn1 Al4 Al3 120.45(6) 5_666 2
Mn1 Al4 Al3 58.42(6) . 2
Mn3 Al4 Al3 166.05(16) 6_556 2
Al3 Al4 Al3 166.05(16) 6_556 2
Mn3 Al4 Al3 0.0 2 2
Ru1 Al4 Al5 60.94(3) 5_666 1_556
Mn1 Al4 Al5 60.94(3) 5_666 1_556
Mn1 Al4 Al5 115.44(6) . 1_556
Mn3 Al4 Al5 112.68(8) 6_556 1_556
Al3 Al4 Al5 112.68(8) 6_556 1_556
Mn3 Al4 Al5 61.09(4) 2 1_556
Al3 Al4 Al5 61.09(4) 2 1_556
Ru1 Al4 Al5 115.44(6) 5_666 .
Mn1 Al4 Al5 115.44(6) 5_666 .
Mn1 Al4 Al5 60.94(3) . .
Mn3 Al4 Al5 61.09(4) 6_556 .
Al3 Al4 Al5 61.09(4) 6_556 .
Mn3 Al4 Al5 112.68(8) 2 .
Al3 Al4 Al5 112.68(8) 2 .
Al5 Al4 Al5 132.51(19) 1_556 .
Ru1 Al4 Al1 60.68(7) 5_666 10_666
Mn1 Al4 Al1 60.68(7) 5_666 10_666
Mn1 Al4 Al1 111.56(13) . 10_666
Mn3 Al4 Al1 59.25(8) 6_556 10_666
Al3 Al4 Al1 59.25(8) 6_556 10_666
Mn3 Al4 Al1 107.36(12) 2 10_666
Al3 Al4 Al1 107.36(12) 2 10_666
Al5 Al4 Al1 67.71(9) 1_556 10_666
Al5 Al4 Al1 70.92(9) . 10_666
Ru1 Al4 Al1 111.56(13) 5_666 2
Mn1 Al4 Al1 111.56(13) 5_666 2
Mn1 Al4 Al1 60.68(7) . 2
Mn3 Al4 Al1 107.36(12) 6_556 2
Al3 Al4 Al1 107.36(12) 6_556 2
Mn3 Al4 Al1 59.25(8) 2 2
Al3 Al4 Al1 59.25(8) 2 2
Al5 Al4 Al1 70.92(9) 1_556 2
Al5 Al4 Al1 67.71(9) . 2
Al1 Al4 Al1 57.48(15) 10_666 2
Ru1 Al3 Mn1 0.00(7) 2 2
Ru1 Al3 Ru1 170.58(10) 2 2_556
Mn1 Al3 Ru1 170.58(10) 2 2_556
Ru1 Al3 Mn1 170.58(10) 2 2_556
Mn1 Al3 Mn1 170.58(10) 2 2_556
Ru1 Al3 Mn1 0.00(7) 2_556 2_556
Ru1 Al3 Al2 127.15(8) 2 11_656
Mn1 Al3 Al2 127.15(8) 2 11_656
Ru1 Al3 Al2 60.19(6) 2_556 11_656
Mn1 Al3 Al2 60.19(6) 2_556 11_656
Ru1 Al3 Al2 127.15(8) 2 1_556
Mn1 Al3 Al2 127.15(8) 2 1_556
Ru1 Al3 Al2 60.19(6) 2_556 1_556
Mn1 Al3 Al2 60.19(6) 2_556 1_556
Al2 Al3 Al2 62.86(14) 11_656 1_556
Ru1 Al3 Al4 57.92(4) 2 2
Mn1 Al3 Al4 57.92(4) 2 2
Ru1 Al3 Al4 114.56(7) 2_556 2
Mn1 Al3 Al4 114.56(7) 2_556 2
Al2 Al3 Al4 174.64(11) 11_656 2
Al2 Al3 Al4 116.25(7) 1_556 2
Ru1 Al3 Al4 57.92(4) 2 12_565
Mn1 Al3 Al4 57.92(4) 2 12_565
Ru1 Al3 Al4 114.56(7) 2_556 12_565
Mn1 Al3 Al4 114.56(7) 2_556 12_565
Al2 Al3 Al4 116.25(7) 11_656 12_565
Al2 Al3 Al4 174.64(11) 1_556 12_565
Al4 Al3 Al4 64.09(14) 2 12_565
Ru1 Al3 Al1 62.08(5) 2 11_655
Mn1 Al3 Al1 62.08(5) 2 11_655
Ru1 Al3 Al1 121.26(6) 2_556 11_655
Mn1 Al3 Al1 121.26(6) 2_556 11_655
Al2 Al3 Al1 69.49(8) 11_656 11_655
Al2 Al3 Al1 119.77(14) 1_556 11_655
Al4 Al3 Al1 114.34(9) 2 11_655
Al4 Al3 Al1 63.28(10) 12_565 11_655
Ru1 Al3 Al1 62.08(5) 2 .
Mn1 Al3 Al1 62.08(5) 2 .
Ru1 Al3 Al1 121.26(6) 2_556 .
Mn1 Al3 Al1 121.26(6) 2_556 .
Al2 Al3 Al1 119.77(13) 11_656 .
Al2 Al3 Al1 69.49(8) 1_556 .
Al4 Al3 Al1 63.28(10) 2 .
Al4 Al3 Al1 114.34(9) 12_565 .
Al1 Al3 Al1 108.61(15) 11_655 .
Ru1 Al3 Al5 115.26(5) 2 12_566
Mn1 Al3 Al5 115.26(5) 2 12_566
Ru1 Al3 Al5 60.59(4) 2_556 12_566
Mn1 Al3 Al5 60.59(4) 2_556 12_566
Al2 Al3 Al5 65.46(10) 11_656 12_566
Al2 Al3 Al5 114.56(9) 1_556 12_566
Al4 Al3 Al5 111.51(14) 2 12_566
Al4 Al3 Al5 61.39(6) 12_565 12_566
Al1 Al3 Al5 72.64(6) 11_655 12_566
Al1 Al3 Al5 174.77(16) . 12_566
Ru1 Al3 Al5 115.26(5) 2 2_556
Mn1 Al3 Al5 115.26(5) 2 2_556
Ru1 Al3 Al5 60.59(4) 2_556 2_556
Mn1 Al3 Al5 60.59(4) 2_556 2_556
Al2 Al3 Al5 114.56(9) 11_656 2_556
Al2 Al3 Al5 65.46(10) 1_556 2_556
Al4 Al3 Al5 61.39(6) 2 2_556
Al4 Al3 Al5 111.51(14) 12_565 2_556
Al1 Al3 Al5 174.77(16) 11_655 2_556
Al1 Al3 Al5 72.64(6) . 2_556
Al5 Al3 Al5 105.65(16) 12_566 2_556

loop_
_geom_bond_atom_site_label_1
_geom_bond_atom_site_label_2
_geom_bond_distance
_geom_bond_site_symmetry_2
Yb2 Al5 3.142(4) 12_675
Yb2 Al5 3.142(4) 11_755
Yb2 Al5 3.142(4) 1_655
Yb2 Al5 3.142(4) 2_665
Yb2 Al4 3.258(2) 12_675
Yb2 Al4 3.258(2) 11_754
Yb2 Al4 3.258(2) 1_655
Yb2 Al4 3.258(2) 1_654
Yb2 Al4 3.258(2) 12_674
Yb2 Al4 3.258(2) 2_665
Yb2 Al4 3.258(2) 2_664
Yb2 Al4 3.258(2) 11_755
Yb1 Al1 3.152(4) 2
Yb1 Al1 3.152(4) .
Yb1 Al1 3.152(4) 12_565
Yb1 Al1 3.152(4) 11_655
Yb1 Al2 3.173(3) .
Yb1 Al2 3.173(3) 12_565
Yb1 Al2 3.173(3) 11_655
Yb1 Al2 3.173(3) 2
Yb1 Al2 3.239(3) 2_556
Yb1 Al2 3.239(3) 12_566
Yb1 Al2 3.239(3) 11_656
Yb1 Al2 3.239(3) 1_556
Mn1 Al4 2.5405(12) .
Mn1 Al4 2.5405(12) 11_655
Mn1 Mn3 2.554(3) 2
Mn1 Al3 2.554(3) 2
Mn1 Mn3 2.583(3) 2_554
Mn1 Al3 2.583(3) 2_554
Mn1 Al2 2.6078(16) 12_565
Mn1 Al2 2.6078(16) 2
Mn1 Al5 2.7152(16) 11_655
Mn1 Al5 2.7152(16) .
Mn1 Al1 2.7336(15) 2
Mn1 Al1 2.7336(15) 12_565
Al1 Al2 2.617(3) .
Al1 Ru1 2.7336(15) 14_665
Al1 Mn1 2.7336(15) 14_665
Al1 Ru1 2.7336(15) 2
Al1 Mn1 2.7336(15) 2
Al1 Al1 2.737(7) 9_556
Al1 Mn3 2.739(2) 13
Al1 Al3 2.739(2) 13
Al1 Al3 2.739(2) .
Al1 Al4 2.846(3) 2
Al1 Al4 2.846(3) 10_556
Al5 Ru1 2.7152(16) 5_665
Al5 Mn1 2.7152(16) 5_665
Al5 Al5 2.739(8) 9_665
Al5 Mn3 2.7884(18) 6_556
Al5 Al3 2.7884(18) 6_556
Al5 Mn3 2.7884(18) 2_554
Al5 Al3 2.7884(18) 2_554
Al5 Al4 2.796(2) .
Al5 Al4 2.796(2) 1_554
Al5 Al2 2.927(4) 10_665
Al2 Ru1 2.6078(16) 14_665
Al2 Mn1 2.6078(16) 14_665
Al2 Ru1 2.6078(16) 2
Al2 Mn1 2.6078(16) 2
Al2 Mn3 2.618(2) 13_554
Al2 Al3 2.618(2) 13_554
Al2 Mn3 2.618(2) 1_554
Al2 Al3 2.618(2) 1_554
Al2 Al2 2.730(5) 12_565
Al2 Al2 2.730(5) 11_655
Al2 Al5 2.927(4) 2
Al4 Ru1 2.5405(12) 5_666
Al4 Mn1 2.5405(12) 5_666
Al4 Mn3 2.687(2) 6_556
Al4 Al3 2.687(2) 6_556
Al4 Mn3 2.687(2) 2
Al4 Al3 2.687(2) 2
Al4 Al5 2.796(2) 1_556
Al4 Al1 2.846(3) 10_666
Al4 Al1 2.846(3) 2
Al3 Ru1 2.554(3) 2
Al3 Mn1 2.554(3) 2
Al3 Ru1 2.583(3) 2_556
Al3 Mn1 2.583(3) 2_556
Al3 Al2 2.618(2) 11_656
Al3 Al2 2.618(2) 1_556
Al3 Al4 2.687(2) 2
Al3 Al4 2.687(2) 12_565
Al3 Al1 2.739(2) 11_655
Al3 Al5 2.7884(18) 12_566
Al3 Al5 2.7884(18) 2_556
